data_7202470
loop_
_publ_author_name
'Shastri, Kirtida'
'Cheng, Eileen W. C.'
'Motevalli, Majid'
'Schofield, John'
'Wilkinson, Jennifer S.'
'Watkinson, Michael'

_publ_section_title
;
 Investigations into the efficacy of methyhlphosphonic acid
 functionalised 1,4,7-triazacyclononane ligands in bleaching catalysis
;
_journal_issue 9
_journal_name_full 'Green Chemistry'
_journal_page_first 996
_journal_paper_doi 10.1039/b609710c
_journal_volume 9
_journal_year 2007
_chemical_formula_moiety 'C18 H44 N6 O12 P4, 4(H2 O)'
_chemical_formula_sum 'C18 H52 N6 O16 P4'
_chemical_formula_weight 732.54
_chemical_name_systematic
;
?
;
_space_group_IT_number 14
_symmetry_cell_setting monoclinic
_symmetry_Int_Tables_number 14
_symmetry_space_group_name_Hall '-P 2yn'
_symmetry_space_group_name_H-M 'P 1 21/n 1'
_atom_sites_solution_hydrogens geom
_atom_sites_solution_primary direct
_atom_sites_solution_secondary difmap
_audit_creation_method SHELXL-97
_cell_angle_alpha 90.00
_cell_angle_beta 99.28(2)
_cell_angle_gamma 90.00
_cell_formula_units_Z 2
_cell_length_a 20.450(4)
_cell_length_b 7.329(2)
_cell_length_c 10.310(3)
_cell_measurement_reflns_used 25
_cell_measurement_temperature 160(2)
_cell_measurement_theta_max 13.558
_cell_measurement_theta_min 10.0005
_cell_volume 1525.0(7)
_computing_cell_refinement 'CAD4 /PC (Enraf Nonius, 1994)'
_computing_data_collection 'CAD4 /PC (Enraf Nonius, 1994)'
_computing_data_reduction 'XCAD4 (Harms & Wocadlo, 1995)'
_computing_molecular_graphics 'Ortep-3 for Windows (Farrugia, 1997)'
_computing_publication_material 'WinGX publication routines (Farrugia, 1999)'
_computing_structure_refinement 'SHELXL-97 (Sheldrick, 1997)'
_computing_structure_solution 'SHELXL-97 (Sheldrick, 1997)'
_diffrn_ambient_temperature 160(2)
_diffrn_measured_fraction_theta_full 1.000
_diffrn_measured_fraction_theta_max 1.000
_diffrn_measurement_device_type 'Enraf Nonius CAD4'
_diffrn_measurement_method 'non-profiled omega/2theta scans'
_diffrn_radiation_monochromator graphite
_diffrn_radiation_source 'fine-focus sealed tube'
_diffrn_radiation_type MoK\a
_diffrn_radiation_wavelength 0.71073
_diffrn_reflns_av_R_equivalents 0.0235
_diffrn_reflns_av_sigmaI/netI 0.0652
_diffrn_reflns_limit_h_max 23
_diffrn_reflns_limit_h_min -24
_diffrn_reflns_limit_k_max 8
_diffrn_reflns_limit_k_min 0
_diffrn_reflns_limit_l_max 12
_diffrn_reflns_limit_l_min -5
_diffrn_reflns_number 2918
_diffrn_reflns_theta_full 24.97
_diffrn_reflns_theta_max 24.97
_diffrn_reflns_theta_min 2.02
_diffrn_standards_decay_% 4
_diffrn_standards_interval_count 100
_diffrn_standards_interval_time 60
_diffrn_standards_number 2
_exptl_absorpt_coefficient_mu 0.330
_exptl_absorpt_correction_T_max 0.9369
_exptl_absorpt_correction_T_min 0.8793
_exptl_absorpt_correction_type psi-scan
_exptl_absorpt_process_details
;
North A.C.T., Phillips D.C. & Mathews F.S. (1968) Acta. Cryst. A24, 351
Number of psi-scan sets used was 3
Theta correction was applied.
Averaged transmission function was used.
No Fourier smoothing was applied.

;
_exptl_crystal_colour colourless
_exptl_crystal_density_diffrn 1.595
_exptl_crystal_density_method 'not measured'
_exptl_crystal_description prism
_exptl_crystal_F_000 780
_exptl_crystal_size_max 0.40
_exptl_crystal_size_mid 0.30
_exptl_crystal_size_min 0.20
_refine_diff_density_max 0.361
_refine_diff_density_min -0.381
_refine_diff_density_rms 0.076
_refine_ls_extinction_method none
_refine_ls_goodness_of_fit_ref 1.016
_refine_ls_hydrogen_treatment mixed
_refine_ls_matrix_type full
_refine_ls_number_parameters 221
_refine_ls_number_reflns 2673
_refine_ls_number_restraints 0
_refine_ls_restrained_S_all 1.016
_refine_ls_R_factor_all 0.0928
_refine_ls_R_factor_gt 0.0402
_refine_ls_shift/su_max 0.000
_refine_ls_shift/su_mean 0.000
_refine_ls_structure_factor_coef Fsqd
_refine_ls_weighting_details 'calc w=1/[\s^2^(Fo^2^)+(0.0518P)^2^+1.0895P] where P=(Fo^2^+2Fc^2^)/3'
_refine_ls_weighting_scheme calc
_refine_ls_wR_factor_gt 0.0944
_refine_ls_wR_factor_ref 0.1099
_reflns_number_gt 1768
_reflns_number_total 2673
_reflns_threshold_expression >2sigma(I)
_cod_data_source_file b609710c.txt
_cod_data_source_block ksc2p-ii
_cod_depositor_comments
;
The following automatic conversions were performed:
'_symmetry_cell_setting' value 'Monoclinic' changed to 'monoclinic'
according to '/home/saulius/struct/CIF-dictionaries/cif_core.dic'
dictionary named 'cif_core.dic' version 2.4.1 from 2010-06-29.

Automatic conversion script
Id: cif_fix_enum 1527 2010-12-29 10:47:43Z saulius 
;
_cod_database_code 7202470

loop_
_symmetry_equiv_pos_as_xyz
'x, y, z'
'-x+1/2, y+1/2, -z+1/2'
'-x, -y, -z'
'x-1/2, -y-1/2, z-1/2'

loop_
_atom_site_label
_atom_site_type_symbol
_atom_site_fract_x
_atom_site_fract_y
_atom_site_fract_z
_atom_site_U_iso_or_equiv
_atom_site_adp_type
_atom_site_occupancy
_atom_site_symmetry_multiplicity
_atom_site_calc_flag
_atom_site_refinement_flags
_atom_site_disorder_assembly
_atom_site_disorder_group
C1 C 0.00953(16) 0.9070(5) 0.0268(3) 0.0255(8) Uani 1 1 d . . .
H1A H 0.0320 0.8395 -0.0366 0.031 Uiso 1 1 calc R . .
H1B H 0.0411 0.9192 0.1099 0.031 Uiso 1 1 calc R . .
C2 C -0.03043(16) 0.6594(5) 0.1518(3) 0.0200(7) Uani 1 1 d . . .
H2A H 0.0165 0.6245 0.1543 0.024 Uiso 1 1 calc R . .
H2B H -0.0583 0.5497 0.1299 0.024 Uiso 1 1 calc R . .
C3 C -0.04054(15) 0.7347(5) 0.2853(3) 0.0185(7) Uani 1 1 d . . .
H3A H -0.0404 0.6339 0.3493 0.022 Uiso 1 1 calc R . .
H3B H -0.0044 0.8205 0.3191 0.022 Uiso 1 1 calc R . .
C4 C -0.16287(15) 0.7027(4) 0.2427(3) 0.0180(7) Uani 1 1 d . . .
H4A H -0.1808 0.6835 0.3253 0.022 Uiso 1 1 calc R . .
H4B H -0.1482 0.5832 0.2130 0.022 Uiso 1 1 calc R . .
C5 C -0.21630(16) 0.7810(5) 0.1390(3) 0.0211(8) Uani 1 1 d . . .
H5A H -0.2512 0.6880 0.1143 0.025 Uiso 1 1 calc R . .
H5B H -0.2368 0.8873 0.1759 0.025 Uiso 1 1 calc R . .
C6 C -0.16058(16) 0.6888(5) -0.0449(3) 0.0207(7) Uani 1 1 d . . .
H6A H -0.1893 0.6615 -0.1295 0.025 Uiso 1 1 calc R . .
H6B H -0.1581 0.5777 0.0103 0.025 Uiso 1 1 calc R . .
C7 C -0.09164(17) 0.7378(5) -0.0705(3) 0.0227(8) Uani 1 1 d . . .
H7A H -0.0710 0.6293 -0.1043 0.027 Uiso 1 1 calc R . .
H7B H -0.0950 0.8343 -0.1384 0.027 Uiso 1 1 calc R . .
C8 C -0.11282(16) 0.9625(4) 0.3724(3) 0.0168(7) Uani 1 1 d . . .
H8A H -0.0912 0.9104 0.4571 0.020 Uiso 1 1 calc R . .
H8B H -0.1606 0.9747 0.3768 0.020 Uiso 1 1 calc R . .
C9 C -0.23930(16) 0.9450(4) -0.0673(3) 0.0203(7) Uani 1 1 d . . .
H9A H -0.2841 0.9098 -0.0514 0.024 Uiso 1 1 calc R . .
H9B H -0.2360 0.9120 -0.1591 0.024 Uiso 1 1 calc R . .
O7 O -0.41551(13) 1.0923(4) -0.1249(3) 0.0274(6) Uani 1 1 d . . .
O8 O -0.35446(15) 1.6017(4) -0.1749(3) 0.0315(7) Uani 1 1 d . . .
N1 N -0.04924(12) 0.8030(4) 0.0513(2) 0.0183(6) Uani 1 1 d . . .
H1 H -0.0751 0.8856 0.0892 0.022 Uiso 0.46(4) 1 calc PR . .
N2 N -0.10536(12) 0.8304(4) 0.2668(2) 0.0144(6) Uani 1 1 d . . .
H2 H -0.1071 0.8988 0.1904 0.017 Uiso 0.54(4) 1 calc PR . .
N3 N -0.18992(12) 0.8380(4) 0.0215(2) 0.0175(6) Uani 1 1 d . . .
O1 O -0.09896(12) 1.2958(3) 0.4669(2) 0.0277(6) Uani 1 1 d . . .
O2 O -0.10317(12) 1.2586(3) 0.2185(2) 0.0236(6) Uani 1 1 d . . .
H2C H -0.1446 1.2700 0.2065 0.035 Uiso 0.33(6) 1 calc PR . .
O3 O -0.00352(11) 1.1554(3) 0.3694(3) 0.0283(6) Uani 1 1 d . . .
H3 H 0.0155 1.2547 0.3592 0.042 Uiso 1 1 calc R . .
O4 O -0.21561(11) 1.2456(3) 0.0956(2) 0.0215(5) Uani 1 1 d . . .
H4 H -0.1746 1.2398 0.1217 0.032 Uiso 0.67(6) 1 calc PR . .
O5 O -0.29365(11) 1.2732(3) -0.1177(2) 0.0218(5) Uani 1 1 d . . .
O6 O -0.16789(11) 1.2468(3) -0.1089(2) 0.0233(6) Uani 1 1 d . . .
H6 H -0.1679 1.1920 -0.1805 0.035 Uiso 1 1 calc R . .
P1 P -0.07947(4) 1.18785(12) 0.35624(8) 0.0179(2) Uani 1 1 d . . .
P2 P -0.23074(4) 1.19038(12) -0.04955(8) 0.0167(2) Uani 1 1 d . . .
H7C H -0.4103(19) 1.007(6) -0.068(4) 0.035(12) Uiso 1 1 d . . .
H7D H -0.382(2) 1.142(7) -0.121(4) 0.044(14) Uiso 1 1 d . . .
H8D H -0.365(2) 1.652(7) -0.110(4) 0.052(15) Uiso 1 1 d . . .
H8C H -0.328(2) 1.510(7) -0.140(4) 0.054(15) Uiso 1 1 d . . .

loop_
_atom_site_aniso_label
_atom_site_aniso_U_11
_atom_site_aniso_U_22
_atom_site_aniso_U_33
_atom_site_aniso_U_23
_atom_site_aniso_U_13
_atom_site_aniso_U_12
C1 0.0203(18) 0.029(2) 0.028(2) 0.0087(16) 0.0082(15) 0.0017(15)
C2 0.0214(17) 0.0167(18) 0.0227(17) 0.0032(14) 0.0064(14) 0.0050(14)
C3 0.0177(16) 0.0184(18) 0.0193(17) 0.0041(14) 0.0025(13) 0.0041(14)
C4 0.0208(16) 0.0143(18) 0.0205(16) 0.0015(14) 0.0081(13) -0.0023(14)
C5 0.0169(16) 0.022(2) 0.0256(18) -0.0019(15) 0.0056(14) -0.0027(14)
C6 0.0275(18) 0.0136(17) 0.0202(17) -0.0030(15) 0.0016(14) -0.0004(15)
C7 0.031(2) 0.0218(19) 0.0166(17) -0.0016(15) 0.0065(15) 0.0059(16)
C8 0.0201(16) 0.0194(18) 0.0115(15) 0.0007(13) 0.0047(13) 0.0019(14)
C9 0.0205(17) 0.0135(17) 0.0242(17) 0.0002(15) -0.0050(14) -0.0028(14)
O7 0.0202(14) 0.0240(16) 0.0380(16) 0.0136(13) 0.0045(12) 0.0020(12)
O8 0.0491(18) 0.0268(15) 0.0220(15) 0.0063(13) 0.0160(13) 0.0079(14)
N1 0.0191(14) 0.0168(15) 0.0201(14) 0.0035(12) 0.0061(11) 0.0038(12)
N2 0.0169(13) 0.0108(14) 0.0158(13) -0.0012(12) 0.0040(10) 0.0000(11)
N3 0.0165(13) 0.0169(15) 0.0178(14) -0.0034(12) -0.0004(11) 0.0000(12)
O1 0.0345(14) 0.0238(14) 0.0256(13) -0.0091(11) 0.0071(11) -0.0011(12)
O2 0.0275(13) 0.0196(13) 0.0225(13) 0.0035(10) 0.0003(10) -0.0044(11)
O3 0.0204(13) 0.0210(14) 0.0432(15) 0.0022(12) 0.0048(11) -0.0007(10)
O4 0.0207(12) 0.0254(13) 0.0189(12) -0.0030(10) 0.0044(9) 0.0017(11)
O5 0.0228(12) 0.0184(13) 0.0237(12) 0.0038(10) 0.0022(10) 0.0021(10)
O6 0.0258(13) 0.0246(13) 0.0211(12) -0.0053(11) 0.0084(10) -0.0069(10)
P1 0.0179(4) 0.0167(5) 0.0182(4) -0.0019(4) 0.0003(3) 0.0012(4)
P2 0.0174(4) 0.0162(5) 0.0165(4) 0.0003(4) 0.0031(3) 0.0002(4)

loop_
_atom_type_symbol
_atom_type_description
_atom_type_scat_dispersion_real
_atom_type_scat_dispersion_imag
_atom_type_scat_source
C C 0.0033 0.0016 'International Tables Vol C Tables 4.2.6.8 and 6.1.1.4'
H H 0.0000 0.0000 'International Tables Vol C Tables 4.2.6.8 and 6.1.1.4'
N N 0.0061 0.0033 'International Tables Vol C Tables 4.2.6.8 and 6.1.1.4'
O O 0.0106 0.0060 'International Tables Vol C Tables 4.2.6.8 and 6.1.1.4'
P P 0.1023 0.0942 'International Tables Vol C Tables 4.2.6.8 and 6.1.1.4'

loop_
_geom_angle_atom_site_label_1
_geom_angle_atom_site_label_2
_geom_angle_atom_site_label_3
_geom_angle
_geom_angle_site_symmetry_1
_geom_angle_site_symmetry_3
_geom_angle_publ_flag
N1 C1 C1 111.2(3) . 3_575 ?
N1 C1 H1A 109.4 . . ?
C1 C1 H1A 109.4 3_575 . ?
N1 C1 H1B 109.4 . . ?
C1 C1 H1B 109.4 3_575 . ?
H1A C1 H1B 108.0 . . ?
N1 C2 C3 108.4(3) . . ?
N1 C2 H2A 110.0 . . ?
C3 C2 H2A 110.0 . . ?
N1 C2 H2B 110.0 . . ?
C3 C2 H2B 110.0 . . ?
H2A C2 H2B 108.4 . . ?
N2 C3 C2 107.6(2) . . ?
N2 C3 H3A 110.2 . . ?
C2 C3 H3A 110.2 . . ?
N2 C3 H3B 110.2 . . ?
C2 C3 H3B 110.2 . . ?
H3A C3 H3B 108.5 . . ?
N2 C4 C5 109.9(3) . . ?
N2 C4 H4A 109.7 . . ?
C5 C4 H4A 109.7 . . ?
N2 C4 H4B 109.7 . . ?
C5 C4 H4B 109.7 . . ?
H4A C4 H4B 108.2 . . ?
N3 C5 C4 111.9(3) . . ?
N3 C5 H5A 109.2 . . ?
C4 C5 H5A 109.2 . . ?
N3 C5 H5B 109.2 . . ?
C4 C5 H5B 109.2 . . ?
H5A C5 H5B 107.9 . . ?
N3 C6 C7 111.4(3) . . ?
N3 C6 H6A 109.3 . . ?
C7 C6 H6A 109.3 . . ?
N3 C6 H6B 109.3 . . ?
C7 C6 H6B 109.3 . . ?
H6A C6 H6B 108.0 . . ?
N1 C7 C6 111.2(3) . . ?
N1 C7 H7A 109.4 . . ?
C6 C7 H7A 109.4 . . ?
N1 C7 H7B 109.4 . . ?
C6 C7 H7B 109.4 . . ?
H7A C7 H7B 108.0 . . ?
N2 C8 P1 116.4(2) . . ?
N2 C8 H8A 108.2 . . ?
P1 C8 H8A 108.2 . . ?
N2 C8 H8B 108.2 . . ?
P1 C8 H8B 108.2 . . ?
H8A C8 H8B 107.3 . . ?
N3 C9 P2 114.8(2) . . ?
N3 C9 H9A 108.6 . . ?
P2 C9 H9A 108.6 . . ?
N3 C9 H9B 108.6 . . ?
P2 C9 H9B 108.6 . . ?
H9A C9 H9B 107.5 . . ?
H7C O7 H7D 107(4) . . ?
H8D O8 H8C 103(4) . . ?
C1 N1 C2 111.0(2) . . ?
C1 N1 C7 113.6(2) . . ?
C2 N1 C7 114.4(3) . . ?
C1 N1 H1 105.6 . . ?
C2 N1 H1 105.6 . . ?
C7 N1 H1 105.6 . . ?
C8 N2 C3 114.2(2) . . ?
C8 N2 C4 111.1(2) . . ?
C3 N2 C4 112.9(2) . . ?
C8 N2 H2 106.0 . . ?
C3 N2 H2 106.0 . . ?
C4 N2 H2 106.0 . . ?
C5 N3 C6 114.0(3) . . ?
C5 N3 C9 111.0(3) . . ?
C6 N3 C9 113.4(2) . . ?
P1 O2 H2C 109.5 . . ?
P1 O3 H3 109.5 . . ?
P2 O4 H4 109.5 . . ?
P2 O6 H6 109.5 . . ?
O1 P1 O2 116.71(14) . . ?
O1 P1 O3 113.58(14) . . ?
O2 P1 O3 107.31(14) . . ?
O1 P1 C8 105.25(14) . . ?
O2 P1 C8 109.33(14) . . ?
O3 P1 C8 103.82(14) . . ?
O5 P2 O4 112.04(13) . . ?
O5 P2 O6 114.12(14) . . ?
O4 P2 O6 105.24(13) . . ?
O5 P2 C9 107.10(14) . . ?
O4 P2 C9 111.18(15) . . ?
O6 P2 C9 107.13(15) . . ?

loop_
_geom_bond_atom_site_label_1
_geom_bond_atom_site_label_2
_geom_bond_distance
_geom_bond_site_symmetry_2
_geom_bond_publ_flag
C1 N1 1.479(4) . ?
C1 C1 1.498(7) 3_575 ?
C1 H1A 0.9900 . ?
C1 H1B 0.9900 . ?
C2 N1 1.483(4) . ?
C2 C3 1.527(4) . ?
C2 H2A 0.9900 . ?
C2 H2B 0.9900 . ?
C3 N2 1.485(4) . ?
C3 H3A 0.9900 . ?
C3 H3B 0.9900 . ?
C4 N2 1.492(4) . ?
C4 C5 1.513(4) . ?
C4 H4A 0.9900 . ?
C4 H4B 0.9900 . ?
C5 N3 1.464(4) . ?
C5 H5A 0.9900 . ?
C5 H5B 0.9900 . ?
C6 N3 1.469(4) . ?
C6 C7 1.518(5) . ?
C6 H6A 0.9900 . ?
C6 H6B 0.9900 . ?
C7 N1 1.486(4) . ?
C7 H7A 0.9900 . ?
C7 H7B 0.9900 . ?
C8 N2 1.483(4) . ?
C8 P1 1.805(3) . ?
C8 H8A 0.9900 . ?
C8 H8B 0.9900 . ?
C9 N3 1.475(4) . ?
C9 P2 1.814(3) . ?
C9 H9A 0.9900 . ?
C9 H9B 0.9900 . ?
O7 H7C 0.85(4) . ?
O7 H7D 0.78(5) . ?
O8 H8D 0.82(5) . ?
O8 H8C 0.90(5) . ?
N1 H1 0.9300 . ?
N2 H2 0.9300 . ?
O1 P1 1.494(2) . ?
O2 P1 1.517(2) . ?
O2 H2C 0.8400 . ?
O3 P1 1.556(2) . ?
O3 H3 0.8400 . ?
O4 P2 1.533(2) . ?
O4 H4 0.8400 . ?
O5 P2 1.492(2) . ?
O6 P2 1.566(2) . ?
O6 H6 0.8400 . ?

loop_
_geom_hbond_atom_site_label_D
_geom_hbond_atom_site_label_H
_geom_hbond_atom_site_label_A
_geom_hbond_distance_DH
_geom_hbond_distance_HA
_geom_hbond_distance_DA
_geom_hbond_angle_DHA
_geom_hbond_site_symmetry_A
O3 H3 O7 0.84 1.79 2.575(3) 155.0 4_686
O6 H6 O8 0.84 1.76 2.576(3) 164.1 2_444
O7 H7C O1 0.85(4) 1.86(5) 2.703(4) 171(4) 2_445
O8 H8D O1 0.82(5) 2.05(5) 2.862(4) 171(5) 2_455
O8 H8C O5 0.90(5) 1.87(5) 2.731(4) 159(4) .
O7 H7D O5 0.78(5) 2.03(5) 2.813(4) 178(4) .
N1 H1 N2 0.93 2.07 2.667(4) 121.1 .
N2 H2 N1 0.93 2.12 2.667(4) 116.4 .
O4 H4 O2 0.84 1.64 2.442(3) 159.8 .
O2 H2C O4 0.84 1.71 2.442(3) 144.7 .

loop_
_geom_torsion_atom_site_label_1
_geom_torsion_atom_site_label_2
_geom_torsion_atom_site_label_3
_geom_torsion_atom_site_label_4
_geom_torsion
_geom_torsion_site_symmetry_1
_geom_torsion_site_symmetry_2
_geom_torsion_site_symmetry_3
_geom_torsion_site_symmetry_4
_geom_torsion_publ_flag
N1 C2 C3 N2 44.4(3) . . . . ?
N2 C4 C5 N3 50.6(3) . . . . ?
N3 C6 C7 N1 51.6(4) . . . . ?
C1 C1 N1 C2 -156.1(4) 3_575 . . . ?
C1 C1 N1 C7 73.3(5) 3_575 . . . ?
C3 C2 N1 C1 95.6(3) . . . . ?
C3 C2 N1 C7 -134.2(3) . . . . ?
C6 C7 N1 C1 -161.4(3) . . . . ?
C6 C7 N1 C2 69.7(3) . . . . ?
P1 C8 N2 C3 84.3(3) . . . . ?
P1 C8 N2 C4 -146.6(2) . . . . ?
C2 C3 N2 C8 -160.2(3) . . . . ?
C2 C3 N2 C4 71.7(3) . . . . ?
C5 C4 N2 C8 90.1(3) . . . . ?
C5 C4 N2 C3 -140.2(3) . . . . ?
C4 C5 N3 C6 61.3(3) . . . . ?
C4 C5 N3 C9 -169.2(3) . . . . ?
C7 C6 N3 C5 -129.3(3) . . . . ?
C7 C6 N3 C9 102.4(3) . . . . ?
P2 C9 N3 C5 96.2(3) . . . . ?
P2 C9 N3 C6 -134.0(2) . . . . ?
N2 C8 P1 O1 175.0(2) . . . . ?
N2 C8 P1 O2 48.8(3) . . . . ?
N2 C8 P1 O3 -65.4(2) . . . . ?
N3 C9 P2 O5 -164.9(2) . . . . ?
N3 C9 P2 O4 -42.2(3) . . . . ?
N3 C9 P2 O6 72.3(3) . . . . ?
